data_7010262
loop_
_publ_author_name
'Levason, William'
'Orchard, Simon D.'
'Reid, Gillian'

_publ_section_title
;
 Synthesis, characterisation and reactions of ruthenium(II) complexes
 based upon [RuL3]2+ (L3&#x2005;=&#x2005;tripodal triseleno- or
 tritelluro-ether) fragments. Structures of
 [RuCl2(PPh3){MeC(CH2SeMe)3}] and [RuCl2(dmso){MeC(CH2SeMe)3}]
;
_journal_issue 24
_journal_name_full 'Journal of the Chemical Society, Dalton Transactions'
_journal_page_first 4550
_journal_paper_doi 10.1039/b007487j
_journal_year 2000
_chemical_formula_moiety 'C10 H24 Cl2 O S Ru Se3 '
_chemical_formula_structural '[RuCl2(dmso){MeC(CH2SeMe)3}]'
_chemical_formula_sum 'C10 H24 Cl2 O Ru S Se3'
_chemical_formula_weight 601.22
_space_group_IT_number 9
_symmetry_cell_setting monoclinic
_symmetry_Int_Tables_number 9
_symmetry_space_group_name_Hall 'C -2yc'
_symmetry_space_group_name_H-M 'C 1 c 1'
_audit_creation_date 19100-09-11
_audit_creation_method 'by teXsan v1.8'
_audit_update_record
;

?

;
_cell_angle_alpha 90
_cell_angle_beta 101.49(5)
_cell_angle_gamma 90
_cell_formula_units_Z 4
_cell_length_a 10.13(1)
_cell_length_b 13.486(6)
_cell_length_c 13.396(7)
_cell_measurement_reflns_used 21
_cell_measurement_temperature 150.0(1)
_cell_measurement_theta_max 24.9
_cell_measurement_theta_min 23.3
_cell_volume 1793(2)
_computing_cell_refinement 'MSC/AFC DiffractometerControl'
_computing_data_collection 'MSC/AFC DiffractometerControl'
_computing_data_reduction 'teXsan (MSC, 1992-1997)'
_computing_publication_material 'teXsan (MSC, 1992-1997)'
_computing_structure_refinement 'teXsan (MSC, 1992-1997)'
_computing_structure_solution
;

DIRDIF92 PATTY (Beurskens, 1992)

;
_diffrn_ambient_temperature 150.0(1)
_diffrn_measurement_device_type 'Rigaku AFC7S'
_diffrn_measurement_method \w-2\q
_diffrn_orient_matrix_UB_11 -0.05150
_diffrn_orient_matrix_UB_12 0.05401
_diffrn_orient_matrix_UB_13 -0.04178
_diffrn_orient_matrix_UB_21 -0.08188
_diffrn_orient_matrix_UB_22 -0.01773
_diffrn_orient_matrix_UB_23 0.02728
_diffrn_orient_matrix_UB_31 0.02795
_diffrn_orient_matrix_UB_32 0.04761
_diffrn_orient_matrix_UB_33 0.05756
_diffrn_radiation_detector 'scintillation counter'
_diffrn_radiation_monochromator graphite
_diffrn_radiation_source 'X-ray tube'
_diffrn_radiation_type 'Mo K\a'
_diffrn_radiation_wavelength 0.7107
_diffrn_reflns_av_R_equivalents 0.08616
_diffrn_reflns_limit_h_max 12
_diffrn_reflns_limit_h_min 0
_diffrn_reflns_limit_k_max 15
_diffrn_reflns_limit_k_min 0
_diffrn_reflns_limit_l_max 15
_diffrn_reflns_limit_l_min -15
_diffrn_reflns_number 1733
_diffrn_reflns_reduction_process 'Lp corrections applied'
_diffrn_reflns_theta_max 24.99
_diffrn_reflns_theta_min 2.55
_diffrn_standards_decay_% 3.34
_diffrn_standards_interval_count 150
_diffrn_standards_number 3
_exptl_absorpt_coefficient_mu 7.363
_exptl_absorpt_correction_T_max 1.000
_exptl_absorpt_correction_T_min 0.631
_exptl_absorpt_correction_type psi-scan
_exptl_absorpt_process_details
;

(North,Phillips & Matthews, 1968)

;
_exptl_crystal_colour red
_exptl_crystal_density_diffrn 2.226
_exptl_crystal_density_meas ?
_exptl_crystal_description column
_exptl_crystal_F_000 1152.00
_exptl_crystal_size_max 0.60
_exptl_crystal_size_mid 0.22
_exptl_crystal_size_min 0.14
_refine_diff_density_max 0.91
_refine_diff_density_min -1.79
_refine_ls_abs_structure_details -
_refine_ls_extinction_coef -
_refine_ls_extinction_method none
_refine_ls_goodness_of_fit_ref 1.489
_refine_ls_hydrogen_treatment noref
_refine_ls_matrix_type full
_refine_ls_number_constraints 0
_refine_ls_number_parameters 163
_refine_ls_number_reflns 1417
_refine_ls_number_restraints 0
_refine_ls_R_factor_gt 0.0402
_refine_ls_shift/su_max 0.0540
_refine_ls_shift/su_mean 0.0000
_refine_ls_structure_factor_coef F
_refine_ls_weighting_details 'w = 1/[\s^2^(Fo) +0.00040|Fo|^2^]'
_refine_ls_weighting_scheme sigma
_refine_ls_wR_factor_ref 0.0538
_reflns_number_gt 1417
_reflns_number_total 1634
_reflns_threshold_expression I>2.00\s(I)
_cod_data_source_file b007487j.txt
_cod_data_source_block sdorudmso_RuCl2(dmso)(Setripod)
_cod_original_cell_volume 1794(2)
_cod_original_sg_symbol_H-M 'C c        '
_cod_original_formula_sum 'C10 H24 Cl2 O S Ru Se3 '
_cod_database_code 7010262

loop_
_symmetry_equiv_pos_as_xyz
'   +x,   +y,   +z'
'1/2+x,1/2+y,   +z'
'   +x,   -y,1/2+z'
1/2+x,1/2-y,1/2+z

loop_
_atom_site_label
_atom_site_fract_x
_atom_site_fract_y
_atom_site_fract_z
_atom_site_U_iso_or_equiv
_atom_site_occupancy
_atom_site_refinement_flags
_atom_site_adp_type
_atom_site_calc_flag
_atom_site_calc_attached_atom
Ru(1) 0.367(4) 0.22071(7) -0.389(3) 0.0138(2) 1.000 . Uani d ?
Se(1) 0.492(4) 0.31345(9) -0.498(3) 0.0192(3) 1.000 . Uani d ?
Se(2) 0.370(4) 0.36162(8) -0.277(3) 0.0174(3) 1.000 . Uani d ?
Se(3) 0.150(4) 0.28301(8) -0.485(3) 0.0173(3) 1.000 . Uani d ?
Cl(1) 0.587(4) 0.1627(2) -0.299(3) 0.0233(7) 1.000 . Uani d ?
Cl(2) 0.352(4) 0.0799(2) -0.506(3) 0.0251(8) 1.000 . Uani d ?
S(1) 0.271(4) 0.1218(2) -0.287(3) 0.0172(7) 1.000 . Uani d ?
O(1) 0.123(4) 0.1058(7) -0.316(3) 0.031(2) 1.000 . Uani d ?
C(1) 0.432(4) 0.279(1) -0.640(3) 0.026(3) 1.000 . Uani d ?
C(2) 0.440(4) 0.4515(9) -0.506(3) 0.026(3) 1.000 . Uani d ?
C(3) 0.309(4) 0.4777(9) -0.473(3) 0.024(3) 1.000 . Uani d ?
C(4) 0.321(4) 0.4794(9) -0.360(3) 0.024(3) 1.000 . Uani d ?
C(5) 0.567(4) 0.393(1) -0.225(3) 0.027(3) 1.000 . Uani d ?
C(6) 0.184(4) 0.4186(9) -0.530(3) 0.028(3) 1.000 . Uani d ?
C(7) 0.040(4) 0.3216(9) -0.391(3) 0.023(3) 1.000 . Uani d ?
C(8) 0.283(4) 0.5911(9) -0.505(3) 0.040(4) 1.000 . Uani d ?
C(9) 0.308(4) 0.159(1) -0.153(3) 0.029(3) 1.000 . Uani d ?
C(10) 0.349(4) 0.0012(9) -0.275(3) 0.031(3) 1.000 . Uani d ?
H(1) 0.3470 0.2906 -0.6629 0.035 1.000 . Uiso c ?
H(2) 0.4871 0.3201 -0.6834 0.035 1.000 . Uiso c ?
H(3) 0.4604 0.2119 -0.6535 0.035 1.000 . Uiso c ?
H(4) 0.5178 0.4888 -0.4661 0.035 1.000 . Uiso c ?
H(5) 0.4403 0.4722 -0.5769 0.035 1.000 . Uiso c ?
H(6) 0.2449 0.5014 -0.3494 0.032 1.000 . Uiso c ?
H(7) 0.3958 0.5290 -0.3374 0.032 1.000 . Uiso c ?
H(8) 0.6158 0.3417 -0.1829 0.035 1.000 . Uiso c ?
H(9) 0.6195 0.3994 -0.2825 0.035 1.000 . Uiso c ?
H(10) 0.5826 0.4541 -0.1899 0.035 1.000 . Uiso c ?
H(11) 0.2012 0.4157 -0.6015 0.034 1.000 . Uiso c ?
H(12) 0.1156 0.4589 -0.5279 0.034 1.000 . Uiso c ?
H(13) 0.0967 0.3635 -0.3421 0.030 1.000 . Uiso c ?
H(14) -0.0300 0.3553 -0.4284 0.030 1.000 . Uiso c ?
H(15) 0.0197 0.2637 -0.3613 0.030 1.000 . Uiso c ?
H(16) 0.3659 0.6301 -0.4759 0.047 1.000 . Uiso c ?
H(17) 0.2823 0.5968 -0.5804 0.047 1.000 . Uiso c ?
H(18) 0.2117 0.6145 -0.4893 0.047 1.000 . Uiso c ?
H(19) 0.2891 0.1075 -0.1141 0.035 1.000 . Uiso c ?
H(20) 0.4109 0.1695 -0.1326 0.035 1.000 . Uiso c ?
H(21) 0.2697 0.2180 -0.1458 0.035 1.000 . Uiso c ?
H(22) 0.3246 -0.0350 -0.2249 0.039 1.000 . Uiso c ?
H(23) 0.3325 -0.0334 -0.3393 0.039 1.000 . Uiso c ?
H(24) 0.4511 0.0076 -0.2584 0.039 1.000 . Uiso c ?

loop_
_atom_site_aniso_label
_atom_site_aniso_U_11
_atom_site_aniso_U_22
_atom_site_aniso_U_33
_atom_site_aniso_U_12
_atom_site_aniso_U_13
_atom_site_aniso_U_23
Ru(1) 0.0137(4) 0.0131(4) 0.0153(4) 0.0011(3) 0.0042(3) -0.0007(3)
Se(1) 0.0179(6) 0.0220(6) 0.0198(6) 0.0017(5) 0.0087(4) 0.0030(5)
Se(2) 0.0226(6) 0.0151(6) 0.0155(5) -0.0023(5) 0.0063(4) -0.0002(4)
Se(3) 0.0150(6) 0.0163(5) 0.0202(6) 0.0022(5) 0.0024(4) -0.0009(5)
Cl(1) 0.017(1) 0.027(1) 0.024(2) 0.006(1) 0.002(1) 0.002(1)
Cl(2) 0.033(2) 0.020(1) 0.023(1) 0.004(1) 0.006(1) -0.008(1)
S(1) 0.015(1) 0.015(1) 0.022(1) 0.002(1) 0.005(1) 0.004(1)
O(1) 0.014(2) 0.030(5) 0.049(5) -0.006(4) 0.006(4) -0.004(5)
C(1) 0.029(7) 0.033(7) 0.019(3) 0.009(6) 0.011(5) 0.002(5)
C(2) 0.031(6) 0.017(3) 0.038(7) -0.010(4) 0.024(6) 0.001(5)
C(3) 0.032(6) 0.011(5) 0.030(5) 0.009(4) 0.012(5) -0.001(5)
C(4) 0.025(7) 0.019(5) 0.030(5) 0.005(5) 0.008(5) 0.013(4)
C(5) 0.027(3) 0.025(6) 0.024(6) -0.014(6) -0.008(5) -0.006(5)
C(6) 0.020(6) 0.021(4) 0.041(7) 0.009(4) 0.005(5) 0.023(5)
C(7) 0.025(7) 0.023(6) 0.026(6) 0.012(5) 0.018(4) 0.009(5)
C(8) 0.07(1) 0.010(5) 0.041(8) 0.013(7) 0.016(8) -0.001(5)
C(9) 0.038(8) 0.027(7) 0.022(3) -0.003(6) 0.008(6) 0.001(5)
C(10) 0.044(9) 0.010(4) 0.038(7) 0.005(4) 0.005(6) 0.016(5)

loop_
_atom_type_symbol
_atom_type_oxidation_number
_atom_type_number_in_cell
_atom_type_scat_dispersion_real
_atom_type_scat_dispersion_imag
_atom_type_scat_source
C 0 40 0.002 0.002
;International Tables for Crystallography

(1992, Vol. C, Tables 4.2.6.8 and 6.1.1.1)

;
H 0 96 0.000 0.000
;International Tables for Crystallography

(1992, Vol. C, Table 6.1.1.2)

;
S 0 4 0.110 0.124
;International Tables for Crystallography

(1992, Vol. C, Tables 4.2.6.8 and 6.1.1.1)

;
O 0 4 0.008 0.006
;International Tables for Crystallography

(1992, Vol. C, Tables 4.2.6.8 and 6.1.1.1)

;
Cl 0 8 0.132 0.159
;International Tables for Crystallography

(1992, Vol. C, Tables 4.2.6.8 and 6.1.1.1)

;
Se 0 12 -0.178 2.223
;International Tables for Crystallography

(1992, Vol. C, Tables 4.2.6.8 and 6.1.1.1)

;
Ru 0 4 -1.420 0.836
;International Tables for Crystallography

(1992, Vol. C, Tables 4.2.6.8 and 6.1.1.1)

;

loop_
_geom_angle_atom_site_label_1
_geom_angle_atom_site_label_2
_geom_angle_atom_site_label_3
_geom_angle
_geom_angle_site_symmetry_1
_geom_angle_site_symmetry_2
_geom_angle_site_symmetry_3
_geom_angle_publ_flag
Se(1) Ru(1) Se(2) 91.29(6) . . . yes
Se(1) Ru(1) Se(3) 91.75(8) . . . yes
Se(1) Ru(1) Cl(1) 85.7(1) . . . yes
Se(1) Ru(1) Cl(2) 89.4(1) . . . yes
Se(1) Ru(1) S(1) 173.2(1) . . . yes
Se(2) Ru(1) Se(3) 87.49(6) . . . yes
Se(2) Ru(1) Cl(1) 92.8(1) . . . yes
Se(2) Ru(1) Cl(2) 177.1(1) . . . yes
Se(2) Ru(1) S(1) 92.6(1) . . . yes
Se(3) Ru(1) Cl(1) 177.5(1) . . . yes
Se(3) Ru(1) Cl(2) 89.7(1) . . . yes
Se(3) Ru(1) S(1) 94.0(1) . . . yes
Cl(1) Ru(1) Cl(2) 90.1(1) . . . yes
Cl(1) Ru(1) S(1) 88.5(1) . . . yes
Cl(2) Ru(1) S(1) 87.0(1) . . . yes
Ru(1) Se(1) C(1) 111.2(5) . . . yes
Ru(1) Se(1) C(2) 111.0(4) . . . yes
C(1) Se(1) C(2) 98.3(7) . . . yes
Ru(1) Se(2) C(4) 108.5(5) . . . yes
Ru(1) Se(2) C(5) 105.8(5) . . . yes
C(4) Se(2) C(5) 98.6(7) . . . yes
Ru(1) Se(3) C(6) 106.3(5) . . . yes
Ru(1) Se(3) C(7) 109.0(5) . . . yes
C(6) Se(3) C(7) 96.4(7) . . . yes
Ru(1) S(1) O(1) 117.5(5) . . . yes
Ru(1) S(1) C(9) 113.7(6) . . . yes
Ru(1) S(1) C(10) 110.9(6) . . . yes
O(1) S(1) C(9) 107.0(8) . . . yes
O(1) S(1) C(10) 107.1(8) . . . yes
C(9) S(1) C(10) 98.7(8) . . . yes
Se(1) C(1) H(1) 113.2 . . . no
Se(1) C(1) H(2) 108.5 . . . no
Se(1) C(1) H(3) 110.9 . . . no
H(1) C(1) H(2) 108.0 . . . no
H(1) C(1) H(3) 114.7 . . . no
H(2) C(1) H(3) 100.5 . . . no
Se(1) C(2) C(3) 117(1) . . . yes
Se(1) C(2) H(4) 105.9 . . . no
Se(1) C(2) H(5) 106.1 . . . no
C(3) C(2) H(4) 111.7 . . . no
C(3) C(2) H(5) 112.6 . . . no
H(4) C(2) H(5) 102.6 . . . no
C(2) C(3) C(4) 113(1) . . . yes
C(2) C(3) C(6) 114(1) . . . yes
C(2) C(3) C(8) 104(1) . . . yes
C(4) C(3) C(6) 114(1) . . . yes
C(4) C(3) C(8) 104(1) . . . yes
C(6) C(3) C(8) 107(1) . . . yes
Se(2) C(4) C(3) 122(1) . . . yes
Se(2) C(4) H(6) 109.0 . . . no
Se(2) C(4) H(7) 106.1 . . . no
C(3) C(4) H(6) 105.8 . . . no
C(3) C(4) H(7) 102.5 . . . no
H(6) C(4) H(7) 111.4 . . . no
Se(2) C(5) H(8) 114.0 . . . no
Se(2) C(5) H(9) 112.5 . . . no
Se(2) C(5) H(10) 114.6 . . . no
H(8) C(5) H(9) 102.0 . . . no
H(8) C(5) H(10) 108.7 . . . no
H(9) C(5) H(10) 103.8 . . . no
Se(3) C(6) C(3) 120(1) . . . yes
Se(3) C(6) H(11) 109.3 . . . no
Se(3) C(6) H(12) 111.6 . . . no
C(3) C(6) H(11) 102.0 . . . no
C(3) C(6) H(12) 103.4 . . . no
H(11) C(6) H(12) 110.0 . . . no
Se(3) C(7) H(13) 104.9 . . . no
Se(3) C(7) H(14) 105.2 . . . no
Se(3) C(7) H(15) 105.0 . . . no
H(13) C(7) H(14) 112.3 . . . no
H(13) C(7) H(15) 111.3 . . . no
H(14) C(7) H(15) 116.9 . . . no
C(3) C(8) H(16) 108.8 . . . no
C(3) C(8) H(17) 108.1 . . . no
C(3) C(8) H(18) 112.6 . . . no
H(16) C(8) H(17) 101.2 . . . no
H(16) C(8) H(18) 113.1 . . . no
H(17) C(8) H(18) 112.4 . . . no
S(1) C(9) H(19) 109.3 . . . no
S(1) C(9) H(20) 107.2 . . . no
S(1) C(9) H(21) 109.5 . . . no
H(19) C(9) H(20) 106.1 . . . no
H(19) C(9) H(21) 117.9 . . . no
H(20) C(9) H(21) 106.4 . . . no
S(1) C(10) H(22) 112.3 . . . no
S(1) C(10) H(23) 110.8 . . . no
S(1) C(10) H(24) 110.6 . . . no
H(22) C(10) H(23) 112.1 . . . no
H(22) C(10) H(24) 108.0 . . . no
H(23) C(10) H(24) 102.7 . . . no

loop_
_geom_bond_atom_site_label_1
_geom_bond_atom_site_label_2
_geom_bond_distance
_geom_bond_site_symmetry_1
_geom_bond_site_symmetry_2
_geom_bond_publ_flag
Ru(1) Se(1) 2.455(2) . . yes
Ru(1) Se(2) 2.417(2) . . yes
Ru(1) Se(3) 2.466(2) . . yes
Ru(1) Cl(1) 2.441(4) . . yes
Ru(1) Cl(2) 2.448(4) . . yes
Ru(1) S(1) 2.258(4) . . yes
Se(1) C(1) 1.94(2) . . yes
Se(1) C(2) 1.93(2) . . yes
Se(2) C(4) 1.95(1) . . yes
Se(2) C(5) 2.02(2) . . yes
Se(3) C(6) 1.98(1) . . yes
Se(3) C(7) 1.91(1) . . yes
S(1) O(1) 1.49(1) . . yes
S(1) C(9) 1.83(2) . . yes
S(1) C(10) 1.80(2) . . yes
C(1) H(1) 0.87 . . no
C(1) H(2) 1.04 . . no
C(1) H(3) 0.97 . . no
C(2) C(3) 1.52(2) . . yes
C(2) H(4) 1.00 . . no
C(2) H(5) 0.99 . . no
C(3) C(4) 1.50(2) . . yes
C(3) C(6) 1.56(2) . . yes
C(3) C(8) 1.59(2) . . yes
C(4) H(6) 0.86 . . no
C(4) H(7) 1.01 . . no
C(5) H(8) 0.97 . . no
C(5) H(9) 1.03 . . no
C(5) H(10) 0.94 . . no
C(6) H(11) 1.01 . . no
C(6) H(12) 0.89 . . no
C(7) H(13) 0.96 . . no
C(7) H(14) 0.90 . . no
C(7) H(15) 0.92 . . no
C(8) H(16) 1.00 . . no
C(8) H(17) 1.01 . . no
C(8) H(18) 0.86 . . no
C(9) H(19) 0.91 . . no
C(9) H(20) 1.03 . . no
C(9) H(21) 0.90 . . no
C(10) H(22) 0.90 . . no
C(10) H(23) 0.97 . . no
C(10) H(24) 1.02 . . no

loop_
_geom_contact_atom_site_label_1
_geom_contact_atom_site_label_2
_geom_contact_distance
_geom_contact_site_symmetry_1
_geom_contact_site_symmetry_2
_geom_contact_publ_flag
O(1) C(5) 3.21(2) . 3_445 no
O(1) C(4) 3.45(2) . 3_445 no
O(1) C(2) 3.52(2) . 3_445 no
C(5) C(10) 3.40(3) . 3 no
